data_7212645
loop_
_publ_author_name
'Constable, Edwin C.'
'Harris, Kate'
'Housecroft, Catherine E.'
'Neuburger, Markus'
'Zampese, Jennifer A.'

_publ_section_title
;
 Turning {M(tpy)2}n+ embraces and CH&#x22EF;\p interactions on and off in
 homoleptic cobalt(ii) and cobalt(iii)
 bis(2,2&#x2032;:6&#x2032;,2&#x2033;-terpyridine) complexes
;
_journal_issue 10
_journal_name_full CrystEngComm
_journal_page_first 2949
_journal_paper_doi 10.1039/c002834g
_journal_volume 12
_journal_year 2010
_chemical_formula_moiety '2(C30 H22 Co N6), 6(F6 P), 5(C2 H3 N)'
_chemical_formula_sum 'C35 H29.5 Co F18 N8.5 P3'
_chemical_formula_weight 1062.99
_space_group_IT_number 2
_symmetry_cell_setting triclinic
_symmetry_space_group_name_Hall '-P 1'
_symmetry_space_group_name_H-M 'P -1'
_atom_sites_solution_hydrogens geom
_atom_sites_solution_primary direct
_audit_creation_date 09-10-15
_audit_creation_method CRYSTALS_ver_12.86
_cell_angle_alpha 89.555(4)
_cell_angle_beta 87.865(4)
_cell_angle_gamma 83.293(4)
_cell_formula_units_Z 4
_cell_length_a 11.3947(8)
_cell_length_b 17.8294(13)
_cell_length_c 20.2985(15)
_cell_measurement_reflns_used 9826
_cell_measurement_temperature 123
_cell_measurement_theta_max 26
_cell_measurement_theta_min 3
_cell_volume 4092.8(5)
_computing_cell_refinement 'Apex2 (Bruker AXS, 2006)'
_computing_data_collection 'Apex2 (Bruker AXS, 2006)'
_computing_data_reduction 'Apex2 (Bruker AXS, 2006)'
_computing_molecular_graphics 'CAMERON (Watkin et al., 1996)'
_computing_publication_material 'CRYSTALS (Betteridge et al., 2003)'
_computing_structure_refinement 'CRYSTALS (Betteridge et al., 2003)'
_computing_structure_solution 'SIR92 (Altomare et al., 1994)'
_diffrn_ambient_temperature 123
_diffrn_measured_fraction_theta_full 0.998
_diffrn_measured_fraction_theta_max 0.994
_diffrn_measurement_device 'Bruker Kappa Apex2'
_diffrn_measurement_device_type Area
_diffrn_measurement_method '\f & \w scans'
_diffrn_radiation_monochromator graphite
_diffrn_radiation_type 'Mo K\a'
_diffrn_radiation_wavelength 0.71073
_diffrn_reflns_av_R_equivalents 0.032
_diffrn_reflns_limit_h_max 14
_diffrn_reflns_limit_h_min -14
_diffrn_reflns_limit_k_max 22
_diffrn_reflns_limit_k_min -22
_diffrn_reflns_limit_l_max 25
_diffrn_reflns_limit_l_min -25
_diffrn_reflns_number 79437
_diffrn_reflns_theta_full 25.923
_diffrn_reflns_theta_max 26.452
_diffrn_reflns_theta_min 1.801
_diffrn_standards_number 0
_exptl_absorpt_coefficient_mu 0.660
_exptl_absorpt_correction_T_max 0.96
_exptl_absorpt_correction_T_min 0.96
_exptl_absorpt_correction_type multi-scan
_exptl_absorpt_process_details 'DENZO/SCALEPACK (Otwinowski & Minor, 1997)'
_exptl_crystal_colour yellow
_exptl_crystal_density_diffrn 1.725
_exptl_crystal_density_method 'not measured'
_exptl_crystal_description plate
_exptl_crystal_F_000 2132
_exptl_crystal_size_max 0.32
_exptl_crystal_size_mid 0.15
_exptl_crystal_size_min 0.06
_refine_diff_density_max 0.63
_refine_diff_density_min -0.53
_refine_ls_extinction_method None
_refine_ls_goodness_of_fit_ref 1.0986
_refine_ls_hydrogen_treatment constr
_refine_ls_matrix_type full
_refine_ls_number_parameters 1180
_refine_ls_number_reflns 12742
_refine_ls_number_restraints 293
_refine_ls_R_factor_all 0.0467
_refine_ls_R_factor_gt 0.0316
_refine_ls_shift/su_max 0.001743
_refine_ls_structure_factor_coef F
_refine_ls_weighting_details
;
Method, part 1, Chebychev polynomial, (Watkin, 1994, Prince, 1982)
[weight] = 1.0/[A~0~*T~0~(x)+A~1~*T~1~(x) ... +A~n-1~]*T~n-1~(x)]
where A~i~ are the Chebychev coefficients listed below and x= Fcalc/Fmax
Method = Robust Weighting (Prince, 1982)
W = [weight] * [1-(deltaF/6*sigmaF)^2^]^2^
A~i~ are:
0.159 0.123 0.574E-01
;
_refine_ls_weighting_scheme calc
_refine_ls_wR_factor_all 0.0570
_refine_ls_wR_factor_gt 0.0322
_refine_ls_wR_factor_ref 0.0322
_reflns_limit_h_max 14
_reflns_limit_h_min -14
_reflns_limit_k_max 22
_reflns_limit_k_min -22
_reflns_limit_l_max 25
_reflns_limit_l_min 0
_reflns_number_gt 12742
_reflns_number_total 16786
_reflns_threshold_expression I>2.0\s(I)
_oxford_diffrn_Wilson_B_factor 1.42
_oxford_diffrn_Wilson_scale 221.99
_oxford_refine_ls_r_factor_ref 0.0316
_oxford_refine_ls_scale 0.06986(4)
_oxford_reflns_number_all 16733
_oxford_reflns_threshold_expression_ref I>2.0\s(I)
_oxford_structure_analysis_title 'kh422_2_123k_0m in P-1'
_cod_data_source_file c002834g.txt
_cod_data_source_block kh422
_cod_depositor_comments
;
The following automatic conversions were performed:

'_symmetry_cell_setting' value 'Triclinic' changed to 'triclinic'
according to /home/saulius/struct/CIF-dictionaries/cif_core.dic
dictionary named 'cif_core.dic' version 2.4.2 from 2011-04-26.

Automatic conversion script
Id: cif_fix_values 1891 2012-01-12 08:04:46Z andrius 
;
_cod_database_code 7212645

loop_
_symmetry_equiv_pos_as_xyz
x,y,z
-x,-y,-z

loop_
_atom_site_label
_atom_site_type_symbol
_atom_site_fract_x
_atom_site_fract_y
_atom_site_fract_z
_atom_site_U_iso_or_equiv
_atom_site_occupancy
_atom_site_adp_type
_atom_site_refinement_flags_posn
Co1 Co 0.41193(2) 0.890964(14) 0.252549(12) 0.0147 1.0000 Uani .
N1 N 0.47484(14) 0.80370(9) 0.19909(8) 0.0183 1.0000 Uani D
N2 N 0.38517(13) 0.93514(9) 0.17039(8) 0.0164 1.0000 Uani .
N3 N 0.34764(13) 0.99071(9) 0.28325(8) 0.0172 1.0000 Uani D
N4 N 0.25714(14) 0.85411(9) 0.26475(8) 0.0190 1.0000 Uani D
N5 N 0.43833(14) 0.84303(9) 0.33324(8) 0.0178 1.0000 Uani .
N6 N 0.57026(14) 0.91721(9) 0.26350(8) 0.0169 1.0000 Uani D
C1 C 0.52075(17) 0.73551(11) 0.22023(11) 0.0225 1.0000 Uani D
C2 C 0.56615(18) 0.67904(12) 0.17652(11) 0.0273 1.0000 Uani D
C3 C 0.56411(18) 0.69296(12) 0.10971(11) 0.0281 1.0000 Uani D
C4 C 0.51662(17) 0.76307(12) 0.08747(11) 0.0245 1.0000 Uani D
C5 C 0.47270(16) 0.81777(11) 0.13294(10) 0.0186 1.0000 Uani D
C6 C 0.41939(16) 0.89413(11) 0.11637(10) 0.0186 1.0000 Uani D
C7 C 0.40029(17) 0.92550(12) 0.05450(10) 0.0247 1.0000 Uani D
C8 C 0.34428(17) 0.99879(12) 0.05060(11) 0.0262 1.0000 Uani D
C9 C 0.30748(17) 1.03977(12) 0.10703(10) 0.0231 1.0000 Uani D
C10 C 0.33038(16) 1.00635(11) 0.16775(10) 0.0185 1.0000 Uani D
C11 C 0.30620(16) 1.03836(11) 0.23383(10) 0.0190 1.0000 Uani D
C12 C 0.25175(18) 1.11027(12) 0.24785(11) 0.0266 1.0000 Uani D
C13 C 0.24309(18) 1.13495(12) 0.31245(12) 0.0286 1.0000 Uani D
C14 C 0.29056(18) 1.08814(12) 0.36158(11) 0.0271 1.0000 Uani D
C15 C 0.34165(17) 1.01581(11) 0.34542(10) 0.0223 1.0000 Uani D
C16 C 0.16477(18) 0.86668(11) 0.22604(10) 0.0233 1.0000 Uani D
C17 C 0.05817(18) 0.83830(12) 0.24096(12) 0.0291 1.0000 Uani D
C18 C 0.04882(19) 0.79522(12) 0.29688(12) 0.0310 1.0000 Uani D
C19 C 0.14427(19) 0.78110(11) 0.33735(11) 0.0275 1.0000 Uani D
C20 C 0.24743(18) 0.81200(10) 0.32087(10) 0.0206 1.0000 Uani D
C21 C 0.35367(18) 0.80446(10) 0.36016(10) 0.0194 1.0000 Uani D
C22 C 0.3746(2) 0.76435(11) 0.41811(10) 0.0254 1.0000 Uani D
C23 C 0.4824(2) 0.76676(11) 0.44723(10) 0.0270 1.0000 Uani D
C24 C 0.56799(19) 0.80702(11) 0.41882(10) 0.0243 1.0000 Uani D
C25 C 0.54409(17) 0.84451(11) 0.35983(9) 0.0195 1.0000 Uani D
C26 C 0.62144(17) 0.88787(10) 0.31921(10) 0.0192 1.0000 Uani D
C27 C 0.73512(18) 0.90090(12) 0.33440(11) 0.0250 1.0000 Uani D
C28 C 0.79527(18) 0.94655(11) 0.29300(11) 0.0263 1.0000 Uani D
C29 C 0.74179(18) 0.97723(11) 0.23758(10) 0.0234 1.0000 Uani D
C30 C 0.62922(17) 0.96116(11) 0.22386(10) 0.0203 1.0000 Uani D
Co2 Co 0.89275(2) 0.393131(14) 0.225731(12) 0.0131 1.0000 Uani .
N7 N 1.06182(13) 0.36450(9) 0.21867(8) 0.0166 1.0000 Uani D
N8 N 0.89807(14) 0.35598(8) 0.14043(8) 0.0151 1.0000 Uani .
N9 N 0.72478(13) 0.41340(9) 0.20991(8) 0.0161 1.0000 Uani D
N10 N 0.91025(13) 0.49811(9) 0.20522(8) 0.0156 1.0000 Uani D
N11 N 0.88623(13) 0.42775(9) 0.31191(7) 0.0141 1.0000 Uani .
N12 N 0.87721(13) 0.29673(9) 0.26898(8) 0.0159 1.0000 Uani D
C31 C 1.14068(17) 0.37490(10) 0.26400(10) 0.0210 1.0000 Uani D
C32 C 1.25973(18) 0.34934(11) 0.25395(12) 0.0273 1.0000 Uani D
C33 C 1.29708(18) 0.31217(11) 0.19654(12) 0.0295 1.0000 Uani D
C34 C 1.21606(18) 0.30140(11) 0.14901(11) 0.0240 1.0000 Uani D
C35 C 1.09843(17) 0.32872(10) 0.16104(10) 0.0183 1.0000 Uani D
C36 C 1.00248(17) 0.32323(10) 0.11551(9) 0.0175 1.0000 Uani D
C37 C 1.00717(19) 0.28822(11) 0.05468(10) 0.0227 1.0000 Uani D
C38 C 0.9028(2) 0.28791(11) 0.02151(10) 0.0248 1.0000 Uani D
C39 C 0.79638(19) 0.32218(11) 0.04784(10) 0.0220 1.0000 Uani D
C40 C 0.79611(17) 0.35680(10) 0.10876(9) 0.0167 1.0000 Uani D
C41 C 0.69569(17) 0.39468(10) 0.14796(9) 0.0168 1.0000 Uani D
C42 C 0.58189(17) 0.41216(11) 0.12615(10) 0.0222 1.0000 Uani D
C43 C 0.49603(18) 0.44779(11) 0.16864(11) 0.0255 1.0000 Uani D
C44 C 0.52519(17) 0.46526(11) 0.23178(11) 0.0251 1.0000 Uani D
C45 C 0.64056(17) 0.44750(11) 0.25101(10) 0.0205 1.0000 Uani D
C46 C 0.92254(16) 0.52893(11) 0.14523(10) 0.0197 1.0000 Uani D
C47 C 0.92304(17) 0.60611(12) 0.13736(11) 0.0252 1.0000 Uani D
C48 C 0.91069(18) 0.65227(12) 0.19230(11) 0.0275 1.0000 Uani D
C49 C 0.90117(17) 0.62070(11) 0.25427(11) 0.0235 1.0000 Uani D
C50 C 0.90170(16) 0.54305(10) 0.25984(9) 0.0166 1.0000 Uani D
C51 C 0.89148(15) 0.50169(10) 0.32225(9) 0.0164 1.0000 Uani D
C52 C 0.88751(16) 0.52901(11) 0.38608(10) 0.0198 1.0000 Uani D
C53 C 0.87682(16) 0.47853(11) 0.43782(10) 0.0212 1.0000 Uani D
C54 C 0.87048(16) 0.40261(11) 0.42590(10) 0.0200 1.0000 Uani D
C55 C 0.87641(15) 0.37788(10) 0.36125(9) 0.0158 1.0000 Uani D
C56 C 0.87520(16) 0.30067(11) 0.33611(9) 0.0176 1.0000 Uani D
C57 C 0.87680(16) 0.23627(11) 0.37462(10) 0.0215 1.0000 Uani D
C58 C 0.88312(17) 0.16629(12) 0.34421(11) 0.0255 1.0000 Uani D
C59 C 0.88483(18) 0.16311(12) 0.27638(11) 0.0269 1.0000 Uani D
C60 C 0.88017(17) 0.22922(11) 0.24008(10) 0.0219 1.0000 Uani D
N13 N 0.23579(18) 0.75481(13) 0.10861(11) 0.0404 1.0000 Uani .
C61 C 0.23884(19) 0.70049(15) 0.13869(12) 0.0320 1.0000 Uani D
C62 C 0.2419(3) 0.63222(16) 0.17798(14) 0.0465 1.0000 Uani D
N14 N 0.62350(18) 0.61505(12) 0.33322(11) 0.0373 1.0000 Uani .
C63 C 0.60319(19) 0.59413(12) 0.38502(12) 0.0285 1.0000 Uani D
C64 C 0.5788(2) 0.56609(14) 0.45109(12) 0.0371 1.0000 Uani D
N15 N 0.4044(2) 0.64289(15) 0.59551(15) 0.0567 1.0000 Uani .
C65 C 0.4340(2) 0.68992(16) 0.62528(13) 0.0392 1.0000 Uani D
C66 C 0.4709(4) 0.74998(19) 0.66344(18) 0.0751 1.0000 Uani D
N16 N 0.06515(19) 0.98522(13) 0.35440(12) 0.0409 1.0000 Uani .
C67 C 0.0532(2) 0.95336(14) 0.40281(14) 0.0372 1.0000 Uani D
C68 C 0.0361(3) 0.91142(17) 0.46368(15) 0.0529 1.0000 Uani D
N17 N 0.0204(2) 1.10120(19) 0.13436(13) 0.0656 1.0000 Uani .
C69 C -0.0355(2) 1.09151(16) 0.09112(13) 0.0405 1.0000 Uani D
C70 C -0.1079(2) 1.08064(14) 0.03513(13) 0.0360 1.0000 Uani D
P1 P 0.81872(5) 0.84579(3) 0.08441(3) 0.0226 1.0000 Uani .
F1 F 0.69064(12) 0.89216(8) 0.07926(7) 0.0404 1.0000 Uani .
F2 F 0.94674(12) 0.79914(8) 0.09050(7) 0.0388 1.0000 Uani .
F3 F 0.78273(13) 0.81997(7) 0.15753(6) 0.0364 1.0000 Uani .
F4 F 0.77240(13) 0.77258(8) 0.05491(8) 0.0441 1.0000 Uani .
F5 F 0.85411(12) 0.87180(8) 0.01152(7) 0.0375 1.0000 Uani .
F6 F 0.86820(14) 0.91815(8) 0.11371(8) 0.0454 1.0000 Uani .
P2 P 0.75673(5) 0.52960(3) -0.02751(3) 0.0223 1.0000 Uani .
F7 F 0.64683(12) 0.59158(8) -0.04026(7) 0.0367 1.0000 Uani .
F8 F 0.86720(12) 0.46806(8) -0.01484(8) 0.0415 1.0000 Uani .
F9 F 0.72110(12) 0.52924(8) 0.04975(6) 0.0326 1.0000 Uani .
F10 F 0.67579(13) 0.46366(8) -0.03943(7) 0.0397 1.0000 Uani .
F11 F 0.79213(12) 0.53000(7) -0.10503(6) 0.0345 1.0000 Uani .
F12 F 0.83724(12) 0.59561(8) -0.01577(7) 0.0360 1.0000 Uani .
P3 P 0.24205(5) 0.55768(3) 0.36313(3) 0.0255 1.0000 Uani .
F13 F 0.12422(13) 0.60977(9) 0.34613(10) 0.0570 1.0000 Uani .
F14 F 0.36135(14) 0.50559(10) 0.37744(10) 0.0624 1.0000 Uani .
F15 F 0.24518(17) 0.59676(11) 0.43274(8) 0.0640 1.0000 Uani .
F16 F 0.16598(12) 0.49516(8) 0.39392(7) 0.0386 1.0000 Uani .
F17 F 0.24205(16) 0.51891(9) 0.29211(7) 0.0503 1.0000 Uani .
F18 F 0.31734(12) 0.62088(8) 0.33171(7) 0.0368 1.0000 Uani .
P4 P 0.64408(5) 1.06816(3) 0.44360(3) 0.0288 1.0000 Uani .
F19 F 0.51229(13) 1.10936(9) 0.45247(8) 0.0489 1.0000 Uani .
F20 F 0.77796(12) 1.02794(8) 0.43337(7) 0.0367 1.0000 Uani .
F21 F 0.65501(15) 1.06337(8) 0.52154(7) 0.0446 1.0000 Uani .
F22 F 0.69342(13) 1.14901(7) 0.44493(7) 0.0383 1.0000 Uani .
F23 F 0.63523(15) 1.07431(9) 0.36534(7) 0.0482 1.0000 Uani .
F24 F 0.59603(15) 0.98812(9) 0.44227(8) 0.0520 1.0000 Uani .
P5 P 0.58035(4) 1.16461(3) 0.13409(3) 0.0212 1.0000 Uani .
F25 F 0.44873(12) 1.18596(8) 0.10945(9) 0.0487 1.0000 Uani .
F26 F 0.71185(11) 1.14353(8) 0.15749(7) 0.0377 1.0000 Uani .
F27 F 0.52885(14) 1.13440(8) 0.20168(7) 0.0447 1.0000 Uani .
F28 F 0.58310(11) 1.08192(7) 0.10252(6) 0.0284 1.0000 Uani .
F29 F 0.63060(14) 1.19487(8) 0.06544(7) 0.0398 1.0000 Uani .
F30 F 0.57825(12) 1.24728(7) 0.16547(7) 0.0360 1.0000 Uani .
P6 P 0.14159(5) 1.27783(3) 0.49650(3) 0.0289 1.0000 Uani .
F31 F 0.00612(12) 1.26444(8) 0.51274(7) 0.0387 1.0000 Uani .
F32 F 0.27626(13) 1.29047(9) 0.48117(8) 0.0480 1.0000 Uani .
F33 F 0.16226(15) 1.28237(8) 0.57443(7) 0.0472 1.0000 Uani .
F34 F 0.10326(14) 1.36663(8) 0.49451(8) 0.0435 1.0000 Uani .
F35 F 0.11967(12) 1.27259(8) 0.41943(7) 0.0388 1.0000 Uani .
F36 F 0.17951(12) 1.18855(7) 0.49973(8) 0.0408 1.0000 Uani .
H11 H 0.5223 0.7269 0.2659 0.0281 1.0000 Uiso DR
H21 H 0.5973 0.6321 0.1928 0.0333 1.0000 Uiso DR
H31 H 0.5959 0.6549 0.0798 0.0354 1.0000 Uiso DR
H41 H 0.5140 0.7738 0.0415 0.0310 1.0000 Uiso DR
H71 H 0.4238 0.8968 0.0156 0.0299 1.0000 Uiso DR
H81 H 0.3306 1.0216 0.0081 0.0332 1.0000 Uiso DR
H91 H 0.2699 1.0896 0.1040 0.0294 1.0000 Uiso DR
H121 H 0.2221 1.1418 0.2132 0.0324 1.0000 Uiso DR
H131 H 0.2050 1.1837 0.3227 0.0350 1.0000 Uiso DR
H141 H 0.2880 1.1046 0.4057 0.0333 1.0000 Uiso DR
H151 H 0.3735 0.9823 0.3788 0.0281 1.0000 Uiso DR
H161 H 0.1733 0.8955 0.1875 0.0290 1.0000 Uiso DR
H171 H -0.0056 0.8492 0.2128 0.0365 1.0000 Uiso DR
H181 H -0.0231 0.7756 0.3080 0.0381 1.0000 Uiso DR
H191 H 0.1390 0.7513 0.3767 0.0343 1.0000 Uiso DR
H221 H 0.3164 0.7368 0.4372 0.0311 1.0000 Uiso DR
H231 H 0.4982 0.7400 0.4871 0.0320 1.0000 Uiso DR
H241 H 0.6403 0.8095 0.4396 0.0292 1.0000 Uiso DR
H271 H 0.7700 0.8792 0.3732 0.0316 1.0000 Uiso DR
H281 H 0.8720 0.9569 0.3030 0.0326 1.0000 Uiso DR
H291 H 0.7805 1.0088 0.2095 0.0297 1.0000 Uiso DR
H301 H 0.5926 0.9817 0.1849 0.0252 1.0000 Uiso DR
H311 H 1.1138 0.3995 0.3040 0.0267 1.0000 Uiso DR
H321 H 1.3130 0.3577 0.2865 0.0344 1.0000 Uiso DR
H331 H 1.3769 0.2941 0.1889 0.0353 1.0000 Uiso DR
H341 H 1.2413 0.2768 0.1087 0.0302 1.0000 Uiso DR
H371 H 1.0795 0.2648 0.0361 0.0281 1.0000 Uiso DR
H381 H 0.9054 0.2635 -0.0196 0.0314 1.0000 Uiso DR
H391 H 0.7250 0.3217 0.0246 0.0281 1.0000 Uiso DR
H421 H 0.5640 0.4002 0.0825 0.0285 1.0000 Uiso DR
H431 H 0.4180 0.4609 0.1539 0.0316 1.0000 Uiso DR
H441 H 0.4683 0.4893 0.2621 0.0308 1.0000 Uiso DR
H451 H 0.6604 0.4598 0.2950 0.0251 1.0000 Uiso DR
H461 H 0.9313 0.4963 0.1084 0.0237 1.0000 Uiso DR
H471 H 0.9302 0.6263 0.0948 0.0309 1.0000 Uiso DR
H481 H 0.9079 0.7051 0.1873 0.0336 1.0000 Uiso DR
H491 H 0.8941 0.6514 0.2934 0.0290 1.0000 Uiso DR
H521 H 0.8923 0.5806 0.3935 0.0250 1.0000 Uiso DR
H531 H 0.8721 0.4966 0.4813 0.0261 1.0000 Uiso DR
H541 H 0.8626 0.3686 0.4618 0.0249 1.0000 Uiso DR
H571 H 0.8741 0.2402 0.4210 0.0265 1.0000 Uiso DR
H581 H 0.8852 0.1216 0.3703 0.0321 1.0000 Uiso DR
H591 H 0.8896 0.1167 0.2541 0.0330 1.0000 Uiso DR
H601 H 0.8795 0.2278 0.1928 0.0272 1.0000 Uiso DR
H621 H 0.2101 0.5945 0.1535 0.0722 1.0000 Uiso DR
H623 H 0.3203 0.6152 0.1867 0.0725 1.0000 Uiso DR
H622 H 0.1966 0.6425 0.2181 0.0727 1.0000 Uiso DR
H641 H 0.4991 0.5828 0.4634 0.0563 1.0000 Uiso DR
H643 H 0.6305 0.5847 0.4818 0.0563 1.0000 Uiso DR
H642 H 0.5910 0.5120 0.4493 0.0559 1.0000 Uiso DR
H661 H 0.4726 0.7351 0.7088 0.1131 1.0000 Uiso DR
H662 H 0.4190 0.7960 0.6574 0.1132 1.0000 Uiso DR
H663 H 0.5476 0.7579 0.6473 0.1131 1.0000 Uiso DR
H681 H 0.0950 0.9222 0.4953 0.0840 1.0000 Uiso DR
H682 H -0.0431 0.9272 0.4840 0.0838 1.0000 Uiso DR
H683 H 0.0439 0.8566 0.4550 0.0837 1.0000 Uiso DR
H701 H -0.1301 1.0304 0.0358 0.0567 1.0000 Uiso DR
H702 H -0.0638 1.0864 -0.0047 0.0569 1.0000 Uiso DR
H703 H -0.1765 1.1172 0.0352 0.0567 1.0000 Uiso DR

loop_
_atom_site_aniso_label
_atom_site_aniso_U_11
_atom_site_aniso_U_22
_atom_site_aniso_U_33
_atom_site_aniso_U_23
_atom_site_aniso_U_13
_atom_site_aniso_U_12
Co1 0.01467(12) 0.01537(12) 0.01403(13) -0.00008(9) -0.00178(9) -0.00093(9)
N1 0.0155(8) 0.0186(8) 0.0211(9) -0.0017(6) -0.0012(6) -0.0026(6)
N2 0.0142(7) 0.0194(8) 0.0159(8) 0.0007(6) -0.0024(6) -0.0031(6)
N3 0.0149(8) 0.0170(8) 0.0200(8) -0.0020(6) -0.0011(6) -0.0021(6)
N4 0.0176(8) 0.0191(8) 0.0205(9) -0.0041(7) -0.0001(6) -0.0023(6)
N5 0.0216(8) 0.0170(8) 0.0144(8) 0.0006(6) -0.0002(6) -0.0011(6)
N6 0.0164(8) 0.0162(8) 0.0180(8) -0.0025(6) -0.0017(6) -0.0004(6)
C1 0.0208(10) 0.0212(10) 0.0250(11) 0.0007(8) -0.0020(8) -0.0005(8)
C2 0.0257(11) 0.0212(10) 0.0343(12) -0.0037(9) 0.0000(9) 0.0009(8)
C3 0.0245(11) 0.0262(11) 0.0331(12) -0.0105(9) 0.0048(9) -0.0016(9)
C4 0.0203(10) 0.0310(11) 0.0222(11) -0.0061(9) 0.0018(8) -0.0037(8)
C5 0.0144(9) 0.0236(10) 0.0186(10) -0.0007(8) -0.0002(7) -0.0052(7)
C6 0.0141(9) 0.0247(10) 0.0176(10) -0.0022(8) -0.0011(7) -0.0046(7)
C7 0.0224(10) 0.0338(12) 0.0188(10) 0.0002(8) -0.0018(8) -0.0069(9)
C8 0.0252(11) 0.0316(12) 0.0228(11) 0.0085(9) -0.0060(8) -0.0060(9)
C9 0.0194(10) 0.0225(10) 0.0280(11) 0.0061(8) -0.0060(8) -0.0038(8)
C10 0.0136(9) 0.0189(9) 0.0234(10) 0.0021(8) -0.0037(7) -0.0032(7)
C11 0.0167(9) 0.0185(9) 0.0222(10) -0.0002(8) -0.0018(7) -0.0032(7)
C12 0.0256(11) 0.0205(10) 0.0334(12) 0.0006(9) -0.0039(9) -0.0002(8)
C13 0.0299(11) 0.0179(10) 0.0375(13) -0.0060(9) -0.0013(9) 0.0001(8)
C14 0.0299(11) 0.0268(11) 0.0252(11) -0.0095(9) 0.0023(9) -0.0063(9)
C15 0.0211(10) 0.0241(10) 0.0218(10) -0.0019(8) -0.0004(8) -0.0035(8)
C16 0.0207(10) 0.0257(11) 0.0237(11) -0.0051(8) -0.0012(8) -0.0025(8)
C17 0.0197(10) 0.0305(12) 0.0380(13) -0.0128(10) -0.0029(9) -0.0052(9)
C18 0.0226(11) 0.0245(11) 0.0467(14) -0.0108(10) 0.0074(10) -0.0086(9)
C19 0.0275(11) 0.0209(10) 0.0340(12) -0.0039(9) 0.0085(9) -0.0055(8)
C20 0.0240(10) 0.0145(9) 0.0228(10) -0.0031(7) 0.0047(8) -0.0020(7)
C21 0.0248(10) 0.0135(9) 0.0190(10) -0.0032(7) 0.0036(8) 0.0003(7)
C22 0.0360(12) 0.0174(10) 0.0220(11) -0.0006(8) 0.0064(9) -0.0020(8)
C23 0.0440(13) 0.0184(10) 0.0172(10) 0.0004(8) -0.0028(9) 0.0032(9)
C24 0.0318(11) 0.0203(10) 0.0197(10) -0.0021(8) -0.0060(8) 0.0035(8)
C25 0.0227(10) 0.0171(9) 0.0180(10) -0.0038(7) -0.0041(8) 0.0025(7)
C26 0.0213(10) 0.0161(9) 0.0196(10) -0.0037(7) -0.0030(8) 0.0018(7)
C27 0.0209(10) 0.0266(11) 0.0267(11) -0.0068(9) -0.0073(8) 0.0042(8)
C28 0.0174(10) 0.0267(11) 0.0347(12) -0.0128(9) -0.0004(9) -0.0014(8)
C29 0.0205(10) 0.0214(10) 0.0287(11) -0.0068(8) 0.0039(8) -0.0046(8)
C30 0.0199(9) 0.0191(10) 0.0213(10) -0.0035(8) 0.0012(8) -0.0005(7)
Co2 0.01251(12) 0.01332(12) 0.01370(13) -0.00099(9) -0.00016(9) -0.00223(9)
N7 0.0141(7) 0.0142(8) 0.0213(8) 0.0006(6) -0.0004(6) -0.0012(6)
N8 0.0180(8) 0.0135(7) 0.0140(8) -0.0001(6) 0.0019(6) -0.0035(6)
N9 0.0147(8) 0.0166(8) 0.0173(8) 0.0002(6) -0.0014(6) -0.0028(6)
N10 0.0131(7) 0.0146(8) 0.0191(8) 0.0009(6) -0.0019(6) -0.0013(6)
N11 0.0122(7) 0.0165(8) 0.0136(8) -0.0016(6) -0.0010(6) -0.0014(6)
N12 0.0142(7) 0.0167(8) 0.0172(8) 0.0007(6) -0.0005(6) -0.0033(6)
C31 0.0191(10) 0.0182(10) 0.0260(11) -0.0018(8) -0.0021(8) -0.0028(8)
C32 0.0169(10) 0.0256(11) 0.0396(13) -0.0013(9) -0.0061(9) -0.0018(8)
C33 0.0169(10) 0.0255(11) 0.0448(14) 0.0014(10) 0.0020(9) 0.0020(8)
C34 0.0210(10) 0.0188(10) 0.0311(11) -0.0001(8) 0.0060(8) 0.0010(8)
C35 0.0192(9) 0.0136(9) 0.0219(10) 0.0022(7) 0.0033(8) -0.0022(7)
C36 0.0202(9) 0.0127(9) 0.0193(10) 0.0022(7) 0.0046(7) -0.0029(7)
C37 0.0297(11) 0.0178(10) 0.0200(10) -0.0017(8) 0.0075(8) -0.0028(8)
C38 0.0377(12) 0.0204(10) 0.0174(10) -0.0037(8) 0.0025(9) -0.0085(9)
C39 0.0285(11) 0.0215(10) 0.0175(10) 0.0003(8) -0.0034(8) -0.0087(8)
C40 0.0206(9) 0.0133(9) 0.0171(9) 0.0033(7) -0.0032(7) -0.0053(7)
C41 0.0185(9) 0.0161(9) 0.0170(9) 0.0012(7) -0.0020(7) -0.0071(7)
C42 0.0216(10) 0.0232(10) 0.0234(10) 0.0023(8) -0.0058(8) -0.0070(8)
C43 0.0168(10) 0.0268(11) 0.0334(12) 0.0041(9) -0.0053(8) -0.0035(8)
C44 0.0161(10) 0.0275(11) 0.0309(12) -0.0009(9) 0.0029(8) -0.0006(8)
C45 0.0187(9) 0.0225(10) 0.0203(10) -0.0021(8) 0.0020(8) -0.0036(8)
C46 0.0206(10) 0.0212(10) 0.0178(10) 0.0004(8) -0.0027(8) -0.0041(8)
C47 0.0300(11) 0.0236(10) 0.0230(11) 0.0071(8) -0.0050(9) -0.0067(9)
C48 0.0346(12) 0.0164(10) 0.0326(12) 0.0047(8) -0.0099(9) -0.0055(8)
C49 0.0267(11) 0.0159(9) 0.0281(11) -0.0029(8) -0.0056(9) -0.0019(8)
C50 0.0136(9) 0.0153(9) 0.0207(10) -0.0022(7) -0.0022(7) -0.0009(7)
C51 0.0115(8) 0.0179(9) 0.0198(10) -0.0015(7) -0.0013(7) -0.0011(7)
C52 0.0179(9) 0.0181(9) 0.0233(10) -0.0046(8) -0.0019(8) -0.0009(7)
C53 0.0196(10) 0.0257(10) 0.0177(10) -0.0041(8) -0.0014(8) 0.0001(8)
C54 0.0193(9) 0.0239(10) 0.0166(9) 0.0012(8) -0.0012(7) -0.0013(8)
C55 0.0117(8) 0.0186(9) 0.0170(9) -0.0004(7) -0.0016(7) -0.0003(7)
C56 0.0139(9) 0.0205(10) 0.0187(10) 0.0002(7) 0.0003(7) -0.0034(7)
C57 0.0224(10) 0.0240(10) 0.0189(10) 0.0033(8) -0.0016(8) -0.0066(8)
C58 0.0297(11) 0.0187(10) 0.0287(11) 0.0051(8) -0.0006(9) -0.0062(8)
C59 0.0361(12) 0.0181(10) 0.0281(12) -0.0026(8) 0.0016(9) -0.0096(9)
C60 0.0266(10) 0.0195(10) 0.0206(10) -0.0014(8) 0.0003(8) -0.0080(8)
N13 0.0306(11) 0.0472(14) 0.0450(13) -0.0060(11) -0.0073(9) -0.0086(10)
C61 0.0232(11) 0.0450(15) 0.0291(12) -0.0147(11) -0.0013(9) -0.0084(10)
C62 0.0515(16) 0.0473(16) 0.0424(16) -0.0053(12) -0.0045(13) -0.0116(13)
N14 0.0327(11) 0.0397(12) 0.0375(13) 0.0032(9) 0.0008(9) 0.0036(9)
C63 0.0220(11) 0.0254(11) 0.0371(14) -0.0049(10) -0.0007(9) 0.0012(8)
C64 0.0390(13) 0.0357(13) 0.0353(13) 0.0004(10) 0.0067(11) -0.0022(10)
N15 0.0401(13) 0.0555(16) 0.0743(19) -0.0108(14) 0.0104(12) -0.0087(12)
C65 0.0362(13) 0.0438(15) 0.0354(14) 0.0053(12) 0.0020(11) 0.0026(11)
C66 0.109(3) 0.0492(19) 0.067(2) -0.0027(16) -0.051(2) 0.0095(19)
N16 0.0327(11) 0.0397(12) 0.0513(14) -0.0020(11) -0.0044(10) -0.0078(9)
C67 0.0281(12) 0.0327(13) 0.0517(17) -0.0117(12) -0.0055(11) -0.0055(10)
C68 0.069(2) 0.0436(16) 0.0477(17) -0.0029(13) 0.0004(14) -0.0129(14)
N17 0.0336(13) 0.120(3) 0.0414(15) -0.0163(15) 0.0031(11) -0.0017(14)
C69 0.0244(12) 0.0587(17) 0.0370(14) -0.0053(12) 0.0074(11) -0.0012(11)
C70 0.0288(12) 0.0377(13) 0.0416(14) -0.0048(11) 0.0018(10) -0.0055(10)
P1 0.0225(3) 0.0211(3) 0.0224(3) 0.0024(2) 0.0049(2) 0.0031(2)
F1 0.0293(7) 0.0469(8) 0.0395(8) 0.0146(6) 0.0080(6) 0.0155(6)
F2 0.0272(7) 0.0470(8) 0.0376(8) 0.0006(6) 0.0024(6) 0.0140(6)
F3 0.0466(8) 0.0307(7) 0.0271(7) 0.0090(5) 0.0125(6) 0.0108(6)
F4 0.0399(8) 0.0435(8) 0.0506(9) -0.0174(7) 0.0151(7) -0.0155(7)
F5 0.0365(7) 0.0459(8) 0.0272(7) 0.0097(6) 0.0107(6) 0.0034(6)
F6 0.0535(9) 0.0366(8) 0.0474(9) -0.0143(7) 0.0154(7) -0.0148(7)
P2 0.0214(3) 0.0214(3) 0.0247(3) 0.0034(2) -0.0039(2) -0.0050(2)
F7 0.0322(7) 0.0387(8) 0.0370(8) 0.0013(6) -0.0094(6) 0.0076(6)
F8 0.0321(7) 0.0359(8) 0.0540(9) 0.0154(7) 0.0012(6) 0.0054(6)
F9 0.0354(7) 0.0388(7) 0.0248(7) 0.0052(5) -0.0017(5) -0.0090(6)
F10 0.0436(8) 0.0365(8) 0.0435(8) -0.0031(6) -0.0022(6) -0.0232(6)
F11 0.0445(8) 0.0323(7) 0.0270(7) -0.0002(5) 0.0034(6) -0.0071(6)
F12 0.0409(8) 0.0359(7) 0.0358(8) 0.0065(6) -0.0105(6) -0.0223(6)
P3 0.0227(3) 0.0284(3) 0.0258(3) -0.0050(2) 0.0016(2) -0.0048(2)
F13 0.0283(8) 0.0366(8) 0.1059(15) 0.0052(9) -0.0049(8) -0.0019(6)
F14 0.0341(9) 0.0618(11) 0.0885(14) 0.0228(10) -0.0019(8) 0.0038(8)
F15 0.0850(13) 0.0835(13) 0.0318(9) -0.0247(8) 0.0197(8) -0.0498(11)
F16 0.0379(8) 0.0399(8) 0.0396(8) 0.0008(6) 0.0064(6) -0.0138(6)
F17 0.0791(12) 0.0420(9) 0.0342(8) -0.0120(7) 0.0057(8) -0.0271(8)
F18 0.0384(8) 0.0389(8) 0.0362(8) -0.0051(6) 0.0030(6) -0.0184(6)
P4 0.0322(3) 0.0279(3) 0.0265(3) -0.0048(2) 0.0061(2) -0.0062(2)
F19 0.0341(8) 0.0588(10) 0.0521(10) -0.0257(8) 0.0014(7) 0.0017(7)
F20 0.0350(7) 0.0325(7) 0.0415(8) -0.0034(6) 0.0008(6) 0.0004(6)
F21 0.0683(10) 0.0386(8) 0.0267(7) 0.0010(6) 0.0060(7) -0.0078(7)
F22 0.0485(8) 0.0277(7) 0.0387(8) -0.0029(6) 0.0139(6) -0.0085(6)
F23 0.0617(10) 0.0489(9) 0.0295(8) -0.0099(7) -0.0024(7) 0.0136(8)
F24 0.0562(10) 0.0426(9) 0.0598(10) -0.0203(7) 0.0224(8) -0.0235(7)
P5 0.0185(2) 0.0189(3) 0.0262(3) -0.0022(2) 0.0008(2) -0.00222(19)
F25 0.0244(7) 0.0365(8) 0.0853(12) -0.0092(8) -0.0171(7) 0.0006(6)
F26 0.0246(7) 0.0430(8) 0.0445(8) -0.0096(6) -0.0118(6) 0.0039(6)
F27 0.0637(10) 0.0398(8) 0.0320(8) -0.0088(6) 0.0198(7) -0.0184(7)
F28 0.0386(7) 0.0212(6) 0.0254(7) -0.0031(5) 0.0000(5) -0.0036(5)
F29 0.0557(9) 0.0339(7) 0.0319(8) 0.0066(6) 0.0017(6) -0.0165(7)
F30 0.0322(7) 0.0234(7) 0.0529(9) -0.0115(6) 0.0023(6) -0.0057(5)
P6 0.0319(3) 0.0225(3) 0.0321(3) -0.0057(2) -0.0126(2) 0.0016(2)
F31 0.0335(7) 0.0381(8) 0.0428(8) 0.0011(6) -0.0042(6) 0.0039(6)
F32 0.0346(8) 0.0479(9) 0.0636(10) 0.0096(8) -0.0186(7) -0.0094(7)
F33 0.0634(10) 0.0404(8) 0.0360(8) -0.0059(6) -0.0221(7) 0.0086(7)
F34 0.0571(9) 0.0247(7) 0.0488(9) -0.0051(6) -0.0229(7) 0.0023(6)
F35 0.0363(8) 0.0491(9) 0.0303(7) -0.0104(6) -0.0084(6) 0.0007(6)
F36 0.0384(8) 0.0243(7) 0.0587(10) -0.0080(6) -0.0104(7) 0.0043(6)

loop_
_atom_type_symbol
_atom_type_scat_dispersion_real
_atom_type_scat_dispersion_imag
_atom_type_scat_Cromer_Mann_a1
_atom_type_scat_Cromer_Mann_b1
_atom_type_scat_Cromer_Mann_a2
_atom_type_scat_Cromer_Mann_b2
_atom_type_scat_Cromer_Mann_a3
_atom_type_scat_Cromer_Mann_b3
_atom_type_scat_Cromer_Mann_a4
_atom_type_scat_Cromer_Mann_b4
_atom_type_scat_Cromer_Mann_c
_atom_type_scat_source
C 0.0033 0.0016 2.3100 20.8439 1.0200 10.2075 1.5886 0.5687 0.8650 51.6512 0.2156 'International Tables Vol C 4.2.6.8 and 6.1.1.4'
H 0.0000 0.0000 0.4930 10.5109 0.3229 26.1257 0.1402 3.1424 0.0408 57.7998 0.0030 'International Tables Vol C 4.2.6.8 and 6.1.1.4'
N 0.0061 0.0033 12.2126 0.0057 3.1322 9.8933 2.0125 28.9975 1.1663 0.5826 -11.5290 'International Tables Vol C 4.2.6.8 and 6.1.1.4'
F 0.0171 0.0103 3.5392 10.2825 2.6412 4.2944 1.5170 0.2615 1.0243 26.1476 0.2776 'International Tables Vol C 4.2.6.8 and 6.1.1.4'
P 0.1023 0.0942 6.4345 1.9067 4.1791 27.1570 1.7800 0.5260 1.4908 68.1645 1.1149 'International Tables Vol C 4.2.6.8 and 6.1.1.4'
Co 0.3494 0.9721 12.2841 4.2791 7.3409 0.2784 4.0034 13.5359 2.3488 71.1692 1.0118 'International Tables Vol C 4.2.6.8 and 6.1.1.4'

loop_
_geom_angle_atom_site_label_1
_geom_angle_atom_site_label_2
_geom_angle_atom_site_label_3
_geom_angle
_geom_angle_publ_flag
N1 Co1 N2 82.60(7) yes
N1 Co1 N3 164.93(7) yes
N2 Co1 N3 82.46(7) yes
N1 Co1 N4 92.46(6) yes
N2 Co1 N4 96.54(7) yes
N3 Co1 N4 91.20(7) yes
N1 Co1 N5 95.36(7) yes
N2 Co1 N5 177.72(7) yes
N3 Co1 N5 99.62(7) yes
N4 Co1 N5 82.51(7) yes
N1 Co1 N6 90.58(6) yes
N2 Co1 N6 98.34(7) yes
N3 Co1 N6 89.62(6) yes
N4 Co1 N6 165.08(7) yes
N5 Co1 N6 82.66(7) yes
Co1 N1 C1 127.63(14) yes
Co1 N1 C5 113.28(13) yes
C1 N1 C5 119.06(17) yes
Co1 N2 C6 118.38(13) yes
Co1 N2 C10 118.58(13) yes
C6 N2 C10 123.03(17) yes
Co1 N3 C11 113.65(13) yes
Co1 N3 C15 126.99(14) yes
C11 N3 C15 119.35(17) yes
Co1 N4 C16 127.62(14) yes
Co1 N4 C20 113.08(13) yes
C16 N4 C20 119.28(17) yes
Co1 N5 C21 118.63(14) yes
Co1 N5 C25 118.25(13) yes
C21 N5 C25 122.97(17) yes
Co1 N6 C26 113.75(13) yes
Co1 N6 C30 126.83(14) yes
C26 N6 C30 119.39(17) yes
N1 C1 C2 121.6(2) yes
N1 C1 H11 118.0 no
C2 C1 H11 120.4 no
C1 C2 C3 119.5(2) yes
C1 C2 H21 119.5 no
C3 C2 H21 121.0 no
C2 C3 C4 119.23(19) yes
C2 C3 H31 119.8 no
C4 C3 H31 120.9 no
C3 C4 C5 119.2(2) yes
C3 C4 H41 120.6 no
C5 C4 H41 120.2 no
C4 C5 N1 121.37(18) yes
C4 C5 C6 125.01(18) yes
N1 C5 C6 113.62(17) yes
C5 C6 N2 112.06(17) yes
C5 C6 C7 128.27(18) yes
N2 C6 C7 119.66(18) yes
C6 C7 C8 118.29(19) yes
C6 C7 H71 120.5 no
C8 C7 H71 121.2 no
C7 C8 C9 121.19(19) yes
C7 C8 H81 119.5 no
C9 C8 H81 119.3 no
C8 C9 C10 118.31(19) yes
C8 C9 H91 120.7 no
C10 C9 H91 121.0 no
C9 C10 N2 119.50(18) yes
C9 C10 C11 128.99(18) yes
N2 C10 C11 111.49(17) yes
C10 C11 N3 113.41(16) yes
C10 C11 C12 125.65(19) yes
N3 C11 C12 120.89(18) yes
C11 C12 C13 119.2(2) yes
C11 C12 H121 119.6 no
C13 C12 H121 121.1 no
C12 C13 C14 119.57(19) yes
C12 C13 H131 120.0 no
C14 C13 H131 120.4 no
C13 C14 C15 119.1(2) yes
C13 C14 H141 120.8 no
C15 C14 H141 120.0 no
C14 C15 N3 121.67(19) yes
C14 C15 H151 120.3 no
N3 C15 H151 118.0 no
N4 C16 C17 122.0(2) yes
N4 C16 H161 118.1 no
C17 C16 H161 119.9 no
C16 C17 C18 118.7(2) yes
C16 C17 H171 119.6 no
C18 C17 H171 121.7 no
C17 C18 C19 120.0(2) yes
C17 C18 H181 120.0 no
C19 C18 H181 120.0 no
C18 C19 C20 118.9(2) yes
C18 C19 H191 121.0 no
C20 C19 H191 120.1 no
C19 C20 N4 121.06(19) yes
C19 C20 C21 125.02(19) yes
N4 C20 C21 113.92(17) yes
C20 C21 N5 111.71(17) yes
C20 C21 C22 128.74(19) yes
N5 C21 C22 119.54(19) yes
C21 C22 C23 118.3(2) yes
C21 C22 H221 120.4 no
C23 C22 H221 121.3 no
C22 C23 C24 121.18(19) yes
C22 C23 H231 119.6 no
C24 C23 H231 119.2 no
C23 C24 C25 118.3(2) yes
C23 C24 H241 120.7 no
C25 C24 H241 121.0 no
C24 C25 N5 119.64(19) yes
C24 C25 C26 128.49(18) yes
N5 C25 C26 111.87(17) yes
C25 C26 N6 113.41(17) yes
C25 C26 C27 125.38(18) yes
N6 C26 C27 121.20(19) yes
C26 C27 C28 118.9(2) yes
C26 C27 H271 120.0 no
C28 C27 H271 121.1 no
C27 C28 C29 119.47(19) yes
C27 C28 H281 120.1 no
C29 C28 H281 120.4 no
C28 C29 C30 119.4(2) yes
C28 C29 H291 120.7 no
C30 C29 H291 119.9 no
C29 C30 N6 121.62(19) yes
C29 C30 H301 119.5 no
N6 C30 H301 118.9 no
N7 Co2 N8 83.06(7) yes
N7 Co2 N9 165.54(7) yes
N8 Co2 N9 82.50(7) yes
N7 Co2 N10 92.04(6) yes
N8 Co2 N10 98.70(7) yes
N9 Co2 N10 89.40(6) yes
N7 Co2 N11 97.16(7) yes
N8 Co2 N11 178.41(7) yes
N9 Co2 N11 97.30(7) yes
N10 Co2 N11 82.87(7) yes
N7 Co2 N12 88.53(6) yes
N8 Co2 N12 95.70(7) yes
N9 Co2 N12 93.65(6) yes
N10 Co2 N12 165.55(7) yes
N11 Co2 N12 82.74(7) yes
Co2 N7 C31 126.77(14) yes
Co2 N7 C35 113.38(12) yes
C31 N7 C35 119.83(16) yes
Co2 N8 C36 117.99(13) yes
Co2 N8 C40 118.68(13) yes
C36 N8 C40 123.04(16) yes
Co2 N9 C41 113.74(12) yes
Co2 N9 C45 126.88(13) yes
C41 N9 C45 119.19(16) yes
Co2 N10 C46 127.14(13) yes
Co2 N10 C50 113.01(12) yes
C46 N10 C50 119.74(16) yes
Co2 N11 C51 118.51(13) yes
Co2 N11 C55 118.59(12) yes
C51 N11 C55 122.89(16) yes
Co2 N12 C56 113.40(12) yes
Co2 N12 C60 127.02(14) yes
C56 N12 C60 119.23(16) yes
N7 C31 C32 121.29(19) yes
N7 C31 H311 118.9 no
C32 C31 H311 119.8 no
C31 C32 C33 119.3(2) yes
C31 C32 H321 119.4 no
C33 C32 H321 121.4 no
C32 C33 C34 119.92(19) yes
C32 C33 H331 120.7 no
C34 C33 H331 119.4 no
C33 C34 C35 118.6(2) yes
C33 C34 H341 120.6 no
C35 C34 H341 120.8 no
C34 C35 N7 121.06(18) yes
C34 C35 C36 125.34(18) yes
N7 C35 C36 113.60(16) yes
C35 C36 N8 111.69(16) yes
C35 C36 C37 128.87(18) yes
N8 C36 C37 119.41(18) yes
C36 C37 C38 118.41(19) yes
C36 C37 H371 121.0 no
C38 C37 H371 120.6 no
C37 C38 C39 121.31(19) yes
C37 C38 H381 118.7 no
C39 C38 H381 120.0 no
C38 C39 C40 118.22(19) yes
C38 C39 H391 120.7 no
C40 C39 H391 121.1 no
C39 C40 N8 119.60(18) yes
C39 C40 C41 128.91(18) yes
N8 C40 C41 111.46(16) yes
C40 C41 N9 113.28(16) yes
C40 C41 C42 125.35(18) yes
N9 C41 C42 121.36(18) yes
C41 C42 C43 119.00(19) yes
C41 C42 H421 120.1 no
C43 C42 H421 120.9 no
C42 C43 C44 119.50(19) yes
C42 C43 H431 119.6 no
C44 C43 H431 120.8 no
C43 C44 C45 119.36(19) yes
C43 C44 H441 121.5 no
C45 C44 H441 119.1 no
C44 C45 N9 121.56(19) yes
C44 C45 H451 119.1 no
N9 C45 H451 119.4 no
N10 C46 C47 121.10(18) yes
N10 C46 H461 118.0 no
C47 C46 H461 120.9 no
C46 C47 C48 119.48(19) yes
C46 C47 H471 119.4 no
C48 C47 H471 121.1 no
C47 C48 C49 119.68(19) yes
C47 C48 H481 120.1 no
C49 C48 H481 120.2 no
C48 C49 C50 118.85(19) yes
C48 C49 H491 121.3 no
C50 C49 H491 119.8 no
C49 C50 N10 121.10(18) yes
C49 C50 C51 124.95(18) yes
N10 C50 C51 113.94(16) yes
C50 C51 N11 111.46(16) yes
C50 C51 C52 128.79(17) yes
N11 C51 C52 119.74(18) yes
C51 C52 C53 118.34(18) yes
C51 C52 H521 120.0 no
C53 C52 H521 121.6 no
C52 C53 C54 120.86(18) yes
C52 C53 H531 119.2 no
C54 C53 H531 120.0 no
C53 C54 C55 118.62(18) yes
C53 C54 H541 120.1 no
C55 C54 H541 121.3 no
C54 C55 N11 119.54(17) yes
C54 C55 C56 128.89(18) yes
N11 C55 C56 111.57(16) yes
C55 C56 N12 113.56(16) yes
C55 C56 C57 125.24(18) yes
N12 C56 C57 121.15(18) yes
C56 C57 C58 119.25(19) yes
C56 C57 H571 120.0 no
C58 C57 H571 120.8 no
C57 C58 C59 119.00(19) yes
C57 C58 H581 119.8 no
C59 C58 H581 121.1 no
C58 C59 C60 119.58(19) yes
C58 C59 H591 121.3 no
C60 C59 H591 119.1 no
C59 C60 N12 121.76(19) yes
C59 C60 H601 120.3 no
N12 C60 H601 117.9 no
N13 C61 C62 178.9(3) yes
C61 C62 H621 108.9 no
C61 C62 H623 108.8 no
H621 C62 H623 108.6 no
C61 C62 H622 109.5 no
H621 C62 H622 110.2 no
H623 C62 H622 110.7 no
N14 C63 C64 178.9(2) yes
C63 C64 H641 108.4 no
C63 C64 H643 110.3 no
H641 C64 H643 109.8 no
C63 C64 H642 107.3 no
H641 C64 H642 110.3 no
H643 C64 H642 110.6 no
N15 C65 C66 179.6(3) yes
C65 C66 H661 109.0 no
C65 C66 H662 110.5 no
H661 C66 H662 111.3 no
C65 C66 H663 107.0 no
H661 C66 H663 110.5 no
H662 C66 H663 108.3 no
N16 C67 C68 178.5(3) yes
C67 C68 H681 109.6 no
C67 C68 H682 110.4 no
H681 C68 H682 107.7 no
C67 C68 H683 110.7 no
H681 C68 H683 109.4 no
H682 C68 H683 109.0 no
N17 C69 C70 178.9(3) yes
C69 C70 H701 109.9 no
C69 C70 H702 109.8 no
H701 C70 H702 107.5 no
C69 C70 H703 111.0 no
H701 C70 H703 110.7 no
H702 C70 H703 107.9 no
F1 P1 F2 179.31(8) yes
F1 P1 F3 89.28(7) yes
F2 P1 F3 90.04(7) yes
F1 P1 F4 90.97(9) yes
F2 P1 F4 89.13(8) yes
F3 P1 F4 90.31(8) yes
F1 P1 F5 90.48(7) yes
F2 P1 F5 90.20(7) yes
F3 P1 F5 179.75(8) yes
F4 P1 F5 89.75(8) yes
F1 P1 F6 90.36(9) yes
F2 P1 F6 89.55(8) yes
F3 P1 F6 90.00(8) yes
F4 P1 F6 178.65(8) yes
F5 P1 F6 89.95(8) yes
F7 P2 F8 179.61(8) yes
F7 P2 F9 90.27(8) yes
F8 P2 F9 89.85(8) yes
F7 P2 F10 90.18(8) yes
F8 P2 F10 90.19(8) yes
F9 P2 F10 90.12(8) yes
F7 P2 F11 89.62(8) yes
F8 P2 F11 90.26(8) yes
F9 P2 F11 179.86(8) yes
F10 P2 F11 89.80(8) yes
F7 P2 F12 89.64(8) yes
F8 P2 F12 89.99(8) yes
F9 P2 F12 89.97(7) yes
F10 P2 F12 179.80(8) yes
F11 P2 F12 90.11(7) yes
F13 P3 F14 177.96(11) yes
F13 P3 F15 91.29(11) yes
F14 P3 F15 90.41(12) yes
F13 P3 F16 90.43(8) yes
F14 P3 F16 90.66(9) yes
F15 P3 F16 91.20(8) yes
F13 P3 F17 89.38(10) yes
F14 P3 F17 88.89(11) yes
F15 P3 F17 178.52(9) yes
F16 P3 F17 90.11(8) yes
F13 P3 F18 89.00(8) yes
F14 P3 F18 89.90(9) yes
F15 P3 F18 89.05(8) yes
F16 P3 F18 179.38(9) yes
F17 P3 F18 89.65(8) yes
F19 P4 F20 178.68(9) yes
F19 P4 F21 90.41(9) yes
F20 P4 F21 90.51(8) yes
F19 P4 F22 89.57(8) yes
F20 P4 F22 89.50(8) yes
F21 P4 F22 88.75(8) yes
F19 P4 F23 90.06(9) yes
F20 P4 F23 89.01(8) yes
F21 P4 F23 178.71(9) yes
F22 P4 F23 90.05(9) yes
F19 P4 F24 90.72(9) yes
F20 P4 F24 90.21(8) yes
F21 P4 F24 91.23(9) yes
F22 P4 F24 179.71(9) yes
F23 P4 F24 89.97(9) yes
F25 P5 F26 179.16(9) yes
F25 P5 F27 90.06(9) yes
F26 P5 F27 90.76(9) yes
F25 P5 F28 89.75(7) yes
F26 P5 F28 90.03(7) yes
F27 P5 F28 90.04(7) yes
F25 P5 F29 89.21(9) yes
F26 P5 F29 89.98(8) yes
F27 P5 F29 179.19(9) yes
F28 P5 F29 89.62(7) yes
F25 P5 F30 90.44(8) yes
F26 P5 F30 89.77(7) yes
F27 P5 F30 90.18(8) yes
F28 P5 F30 179.71(7) yes
F29 P5 F30 90.17(8) yes
F31 P6 F32 179.30(9) yes
F31 P6 F33 89.41(9) yes
F32 P6 F33 90.03(9) yes
F31 P6 F34 89.76(8) yes
F32 P6 F34 90.67(9) yes
F33 P6 F34 90.13(8) yes
F31 P6 F35 89.89(8) yes
F32 P6 F35 90.67(8) yes
F33 P6 F35 179.21(9) yes
F34 P6 F35 90.23(8) yes
F31 P6 F36 89.85(8) yes
F32 P6 F36 89.71(8) yes
F33 P6 F36 89.04(8) yes
F34 P6 F36 179.08(9) yes
F35 P6 F36 90.60(8) yes

loop_
_geom_bond_atom_site_label_1
_geom_bond_atom_site_label_2
_geom_bond_distance
_geom_bond_publ_flag
Co1 N1 1.9545(16) yes
Co1 N2 1.8590(16) yes
Co1 N3 1.9408(16) yes
Co1 N4 1.9595(16) yes
Co1 N5 1.8596(16) yes
Co1 N6 1.9369(16) yes
N1 C1 1.340(3) yes
N1 C5 1.365(3) yes
N2 C6 1.343(2) yes
N2 C10 1.349(2) yes
N3 C11 1.371(3) yes
N3 C15 1.339(3) yes
N4 C16 1.334(3) yes
N4 C20 1.368(3) yes
N5 C21 1.346(3) yes
N5 C25 1.342(3) yes
N6 C26 1.364(3) yes
N6 C30 1.336(3) yes
C1 C2 1.388(3) yes
C1 H11 0.939 no
C2 C3 1.377(3) yes
C2 H21 0.933 no
C3 C4 1.382(3) yes
C3 H31 0.945 no
C4 C5 1.385(3) yes
C4 H41 0.952 no
C5 C6 1.467(3) yes
C6 C7 1.385(3) yes
C7 C8 1.389(3) yes
C7 H71 0.957 no
C8 C9 1.388(3) yes
C8 H81 0.961 no
C9 C10 1.385(3) yes
C9 H91 0.943 no
C10 C11 1.466(3) yes
C11 C12 1.384(3) yes
C12 C13 1.383(3) yes
C12 H121 0.945 no
C13 C14 1.380(3) yes
C13 H131 0.946 no
C14 C15 1.388(3) yes
C14 H141 0.944 no
C15 H151 0.954 no
C16 C17 1.392(3) yes
C16 H161 0.941 no
C17 C18 1.374(3) yes
C17 H171 0.942 no
C18 C19 1.386(3) yes
C18 H181 0.947 no
C19 C20 1.384(3) yes
C19 H191 0.960 no
C20 C21 1.467(3) yes
C21 C22 1.386(3) yes
C22 C23 1.388(3) yes
C22 H221 0.940 no
C23 C24 1.383(3) yes
C23 H231 0.948 no
C24 C25 1.387(3) yes
C24 H241 0.945 no
C25 C26 1.466(3) yes
C26 C27 1.389(3) yes
C27 C28 1.384(3) yes
C27 H271 0.955 no
C28 C29 1.378(3) yes
C28 H281 0.944 no
C29 C30 1.385(3) yes
C29 H291 0.934 no
C30 H301 0.958 no
Co2 N7 1.9348(15) yes
Co2 N8 1.8550(15) yes
Co2 N9 1.9440(15) yes
Co2 N10 1.9457(15) yes
Co2 N11 1.8555(15) yes
Co2 N12 1.9474(16) yes
N7 C31 1.338(3) yes
N7 C35 1.365(3) yes
N8 C36 1.345(2) yes
N8 C40 1.347(2) yes
N9 C41 1.366(2) yes
N9 C45 1.341(2) yes
N10 C46 1.341(3) yes
N10 C50 1.367(2) yes
N11 C51 1.345(2) yes
N11 C55 1.344(2) yes
N12 C56 1.364(2) yes
N12 C60 1.340(2) yes
C31 C32 1.388(3) yes
C31 H311 0.949 no
C32 C33 1.374(3) yes
C32 H321 0.938 no
C33 C34 1.389(3) yes
C33 H331 0.937 no
C34 C35 1.385(3) yes
C34 H341 0.951 no
C35 C36 1.470(3) yes
C36 C37 1.384(3) yes
C37 C38 1.389(3) yes
C37 H371 0.946 no
C38 C39 1.383(3) yes
C38 H381 0.942 no
C39 C40 1.386(3) yes
C39 H391 0.956 no
C40 C41 1.469(3) yes
C41 C42 1.386(3) yes
C42 C43 1.380(3) yes
C42 H421 0.948 no
C43 C44 1.383(3) yes
C43 H431 0.952 no
C44 C45 1.386(3) yes
C44 H441 0.944 no
C45 H451 0.962 no
C46 C47 1.385(3) yes
C46 H461 0.947 no
C47 C48 1.384(3) yes
C47 H471 0.937 no
C48 C49 1.380(3) yes
C48 H481 0.944 no
C49 C50 1.387(3) yes
C49 H491 0.963 no
C50 C51 1.469(3) yes
C51 C52 1.385(3) yes
C52 C53 1.389(3) yes
C52 H521 0.941 no
C53 C54 1.388(3) yes
C53 H531 0.938 no
C54 C55 1.384(3) yes
C54 H541 0.952 no
C55 C56 1.473(3) yes
C56 C57 1.383(3) yes
C57 C58 1.389(3) yes
C57 H571 0.943 no
C58 C59 1.378(3) yes
C58 H581 0.952 no
C59 C60 1.382(3) yes
C59 H591 0.941 no
C60 H601 0.961 no
N13 C61 1.139(3) yes
C61 C62 1.448(4) yes
C62 H621 0.951 no
C62 H623 0.932 no
C62 H622 0.955 no
N14 C63 1.138(3) yes
C63 C64 1.456(3) yes
C64 H641 0.948 no
C64 H643 0.959 no
C64 H642 0.960 no
N15 C65 1.127(4) yes
C65 C66 1.437(4) yes
C66 H661 0.957 no
C66 H662 0.964 no
C66 H663 0.947 no
N16 C67 1.143(3) yes
C67 C68 1.458(4) yes
C68 H681 0.982 no
C68 H682 0.990 no
C68 H683 0.987 no
N17 C69 1.130(4) yes
C69 C70 1.456(4) yes
C70 H701 0.959 no
C70 H702 0.946 no
C70 H703 0.956 no
P1 F1 1.5976(13) yes
P1 F2 1.6011(13) yes
P1 F3 1.6033(13) yes
P1 F4 1.5929(15) yes
P1 F5 1.5987(14) yes
P1 F6 1.5946(15) yes
P2 F7 1.5978(14) yes
P2 F8 1.5974(14) yes
P2 F9 1.6053(14) yes
P2 F10 1.6018(13) yes
P2 F11 1.6100(14) yes
P2 F12 1.5989(13) yes
P3 F13 1.5883(16) yes
P3 F14 1.5890(17) yes
P3 F15 1.5839(16) yes
P3 F16 1.5997(14) yes
P3 F17 1.6036(15) yes
P3 F18 1.6082(14) yes
P4 F19 1.5973(16) yes
P4 F20 1.6149(15) yes
P4 F21 1.5924(15) yes
P4 F22 1.6082(14) yes
P4 F23 1.5977(16) yes
P4 F24 1.5878(15) yes
P5 F25 1.6012(14) yes
P5 F26 1.5908(13) yes
P5 F27 1.5871(15) yes
P5 F28 1.6087(13) yes
P5 F29 1.6006(14) yes
P5 F30 1.6074(13) yes
P6 F31 1.6110(15) yes
P6 F32 1.5958(16) yes
P6 F33 1.6120(15) yes
P6 F34 1.5931(14) yes
P6 F35 1.5985(14) yes
P6 F36 1.6014(14) yes

loop_
_geom_hbond_atom_site_label_D
_geom_hbond_atom_site_label_H
_geom_hbond_atom_site_label_A
_geom_hbond_site_symmetry_A
_geom_hbond_angle_DHA
_geom_hbond_distance_DH
_geom_hbond_distance_HA
_geom_hbond_distance_DA
_geom_hbond_publ_flag
C1 H11 N14 . 131 0.94 2.59 3.283(3) yes
C28 H281 N16 1_655 168 0.94 2.57 3.504(3) yes
C38 H381 N13 2_665 137 0.94 2.51 3.267(3) yes
